data_7134742
loop_
_publ_author_name
'Yan, Rong'
'Li, Zi-Han'
'Luo, Qian-Cheng'
'Sun, Na-Na'
'Ho, Johnny C.'
'Zheng, Yan-Zhen'

_publ_section_title
;
 Nuclearity effect on water oxidation: a comparative study of dinuclear
 and mononuclear iron complexes.
;
_journal_issue 62
_journal_name_full 'Chemical communications (Cambridge, England)'
_journal_page_first 11601
_journal_page_last 11604
_journal_paper_doi 10.1039/d5cc02306h
_journal_volume 61
_journal_year 2025
_chemical_formula_moiety 'C24 H18 Fe N4 S2'
_chemical_formula_sum 'C24 H18 Fe N4 S2'
_chemical_formula_weight 482.39
_space_group_crystal_system orthorhombic
_space_group_IT_number 33
_space_group_name_Hall 'P 2c -2n'
_space_group_name_H-M_alt 'P n a 21'
_atom_sites_solution_hydrogens geom
_atom_sites_solution_primary dual
_audit_creation_date 2024-06-02
_audit_creation_method
;
Olex2 1.3
(compiled 2020.02.04 svn.rd84adfe8 for OlexSys, GUI svn.r6032)
;
_audit_update_record
;
2024-09-12 deposited with the CCDC.	2025-06-16 downloaded from the CCDC.
;
_cell_angle_alpha 90
_cell_angle_beta 90
_cell_angle_gamma 90
_cell_formula_units_Z 4
_cell_length_a 23.582(8)
_cell_length_b 7.927(3)
_cell_length_c 11.326(4)
_cell_measurement_reflns_used 9178
_cell_measurement_temperature 150
_cell_measurement_theta_max 25.485
_cell_measurement_theta_min 2.494
_cell_volume 2117.2(13)
_computing_cell_refinement 'SAINT V8.18C (?, 2016)'
_computing_data_reduction 'SAINT V8.18C (?, 2016)'
_computing_molecular_graphics 'Olex2 1.3 (Dolomanov et al., 2009)'
_computing_publication_material 'Olex2 1.3 (Dolomanov et al., 2009)'
_computing_structure_refinement 'SHELXL 2014/7 (Sheldrick, 2015)'
_computing_structure_solution 'SHELXT 2014/5 (Sheldrick, 2014)'
_diffrn_ambient_temperature 150
_diffrn_measured_fraction_theta_full 1.000
_diffrn_measured_fraction_theta_max 0.994
_diffrn_measurement_device_type 'Bruker APEX-II'
_diffrn_radiation_type MoK\a
_diffrn_radiation_wavelength 0.71073
_diffrn_reflns_av_R_equivalents 0.0248
_diffrn_reflns_av_unetI/netI 0.0277
_diffrn_reflns_Laue_measured_fraction_full 1.000
_diffrn_reflns_Laue_measured_fraction_max 0.994
_diffrn_reflns_limit_h_max 28
_diffrn_reflns_limit_h_min -26
_diffrn_reflns_limit_k_max 9
_diffrn_reflns_limit_k_min -9
_diffrn_reflns_limit_l_max 13
_diffrn_reflns_limit_l_min -13
_diffrn_reflns_number 14956
_diffrn_reflns_point_group_measured_fraction_full 0.998
_diffrn_reflns_point_group_measured_fraction_max 0.990
_diffrn_reflns_theta_full 25.242
_diffrn_reflns_theta_max 25.524
_diffrn_reflns_theta_min 1.727
_diffrn_source_current 30.0
_diffrn_source_power 1.5
_diffrn_source_voltage 50.0
_exptl_absorpt_coefficient_mu 0.929
_exptl_absorpt_correction_T_max 0.7452
_exptl_absorpt_correction_T_min 0.6642
_exptl_absorpt_correction_type multi-scan
_exptl_absorpt_process_details
;
SADABS-2008/1 (Bruker,2008) was used for absorption correction.
wR2(int) was 0.0546 before and 0.0487 after correction.
The Ratio of minimum to maximum transmission is 0.8913.
The \l/2 correction factor is 0.0015.
;
_exptl_crystal_colour 'clear dark black'
_exptl_crystal_colour_lustre clear
_exptl_crystal_colour_modifier dark
_exptl_crystal_colour_primary black
_exptl_crystal_density_diffrn 1.513
_exptl_crystal_description block
_exptl_crystal_F_000 992
_exptl_crystal_size_max 0.56
_exptl_crystal_size_mid 0.44
_exptl_crystal_size_min 0.32
_refine_diff_density_max 0.214
_refine_diff_density_min -0.212
_refine_diff_density_rms 0.039
_refine_ls_abs_structure_details
;
 Flack x determined using 1704 quotients [(I+)-(I-)]/[(I+)+(I-)]
 (Parsons, Flack and Wagner, Acta Cryst. B69 (2013) 249-259).
;
_refine_ls_abs_structure_Flack 0.015(6)
_refine_ls_extinction_method none
_refine_ls_goodness_of_fit_ref 1.041
_refine_ls_hydrogen_treatment constr
_refine_ls_matrix_type full
_refine_ls_number_parameters 280
_refine_ls_number_reflns 3914
_refine_ls_number_restraints 1
_refine_ls_restrained_S_all 1.041
_refine_ls_R_factor_all 0.0219
_refine_ls_R_factor_gt 0.0206
_refine_ls_shift/su_max 0.001
_refine_ls_shift/su_mean 0.000
_refine_ls_structure_factor_coef Fsqd
_refine_ls_weighting_details 'w=1/[\s^2^(Fo^2^)+(0.0271P)^2^+0.2745P] where P=(Fo^2^+2Fc^2^)/3'
_refine_ls_weighting_scheme calc
_refine_ls_wR_factor_gt 0.0506
_refine_ls_wR_factor_ref 0.0512
_reflns_Friedel_coverage 0.890
_reflns_Friedel_fraction_full 0.997
_reflns_Friedel_fraction_max 0.987
_reflns_number_gt 3770
_reflns_number_total 3914
_reflns_threshold_expression 'I > 2\s(I)'
_cod_data_source_file d5cc02306h2.cif
_cod_data_source_block 1
_cod_depositor_comments 'Adding full bibliography for 7134742--7134743.cif.'
_cod_original_cell_volume 2117.3(13)
_cod_database_code 7134742
_shelx_shelxl_version_number 2014/7
_shelx_space_group_comment
;
The symmetry employed for this shelxl refinement is uniquely defined
by the following loop, which should always be used as a source of
symmetry information in preference to the above space-group names.
They are only intended as comments.
;
_shelx_estimated_absorpt_t_max 0.755
_shelx_estimated_absorpt_t_min 0.624
_olex2_refinement_description
;
1. Fixed Uiso
 At 1.2 times of:
  All C(H) groups
2.a Aromatic/amide H refined with riding coordinates:
 C7(H7), C14(H14), C11(H11), C5(H5), C4(H4), C15(H15), C24(H24), C19(H19),
 C17(H17), C16(H16), C12(H12), C2(H2), C23(H23), C10(H10), C3(H3), C9(H9),
 C22(H22), C21(H21)
;
_olex2_submission_special_instructions 'No special instructions were received'

loop_
_space_group_symop_operation_xyz
'x, y, z'
'-x, -y, z+1/2'
'x+1/2, -y+1/2, z'
'-x+1/2, y+1/2, z+1/2'

loop_
_atom_site_label
_atom_site_type_symbol
_atom_site_fract_x
_atom_site_fract_y
_atom_site_fract_z
_atom_site_U_iso_or_equiv
_atom_site_adp_type
_atom_site_occupancy
_atom_site_site_symmetry_order
_atom_site_calc_flag
_atom_site_refinement_flags_posn
_atom_site_refinement_flags_adp
_atom_site_refinement_flags_occupancy
_atom_site_disorder_assembly
_atom_site_disorder_group
Fe1 Fe 0.36704(2) 0.43001(4) 0.56139(4) 0.01585(10) Uani 1 1 d . . . . .
S2 S 0.42946(3) 0.51745(9) 0.41764(6) 0.02011(15) Uani 1 1 d . . . . .
S1 S 0.32561(2) 0.69146(7) 0.56692(7) 0.02027(14) Uani 1 1 d . . . . .
N3 N 0.32205(9) 0.3436(3) 0.4344(2) 0.0189(5) Uani 1 1 d . . . . .
N4 N 0.30211(10) 0.3502(3) 0.6537(2) 0.0192(5) Uani 1 1 d . . . . .
N1 N 0.40919(9) 0.5026(3) 0.6968(2) 0.0171(5) Uani 1 1 d . . . . .
N2 N 0.41386(9) 0.2258(3) 0.5835(2) 0.0214(5) Uani 1 1 d . . . . .
C6 C 0.39711(11) 0.6582(3) 0.7541(2) 0.0188(6) Uani 1 1 d . . . . .
C20 C 0.25859(11) 0.2898(3) 0.5863(2) 0.0223(6) Uani 1 1 d . . . . .
C1 C 0.35519(11) 0.7573(3) 0.6997(2) 0.0191(5) Uani 1 1 d . . . . .
C7 C 0.44602(12) 0.3950(4) 0.7393(3) 0.0219(6) Uani 1 1 d . . . . .
H7 H 0.4679 0.4183 0.8078 0.026 Uiso 1 1 calc R U . . .
C14 C 0.41634(13) 0.4299(4) 0.1819(3) 0.0267(6) Uani 1 1 d . . . . .
H14 H 0.4515 0.4846 0.1669 0.032 Uiso 1 1 calc R U . . .
C11 C 0.45187(14) -0.0486(3) 0.5442(3) 0.0343(8) Uani 1 1 d . . . . .
H11 H 0.4514 -0.1479 0.4972 0.041 Uiso 1 1 calc R U . . .
C5 C 0.42323(13) 0.7119(4) 0.8589(3) 0.0272(7) Uani 1 1 d . . . . .
H5 H 0.4517 0.6445 0.8951 0.033 Uiso 1 1 calc R U . . .
C4 C 0.40730(14) 0.8633(4) 0.9091(3) 0.0343(7) Uani 1 1 d . . . . .
H4 H 0.4248 0.9001 0.9801 0.041 Uiso 1 1 calc R U . . .
C18 C 0.34205(12) 0.3440(3) 0.3155(2) 0.0201(6) Uani 1 1 d . . . . .
C15 C 0.38670(13) 0.3572(4) 0.0892(2) 0.0317(7) Uani 1 1 d . . . . .
H15 H 0.4018 0.3619 0.0116 0.038 Uiso 1 1 calc R U . . .
C8 C 0.45102(12) 0.2393(4) 0.6753(2) 0.0236(6) Uani 1 1 d . . . . .
C24 C 0.29291(12) 0.3671(4) 0.7701(3) 0.0250(6) Uani 1 1 d . . . . .
H24 H 0.3228 0.4081 0.8184 0.030 Uiso 1 1 calc R U . . .
C13 C 0.39502(12) 0.4238(3) 0.2975(2) 0.0198(6) Uani 1 1 d . . . . .
C19 C 0.27231(12) 0.2840(4) 0.4627(3) 0.0259(7) Uani 1 1 d . . . . .
H19 H 0.2469 0.2398 0.4055 0.031 Uiso 1 1 calc R U . . .
C17 C 0.31296(12) 0.2716(4) 0.2210(3) 0.0272(7) Uani 1 1 d . . . . .
H17 H 0.2775 0.2178 0.2343 0.033 Uiso 1 1 calc R U . . .
C16 C 0.33509(14) 0.2775(4) 0.1090(3) 0.0319(7) Uani 1 1 d . . . . .
H16 H 0.3152 0.2273 0.0452 0.038 Uiso 1 1 calc R U . . .
C12 C 0.41482(14) 0.0832(4) 0.5203(3) 0.0295(7) Uani 1 1 d . . . . .
H12 H 0.3891 0.0716 0.4563 0.035 Uiso 1 1 calc R U . . .
C2 C 0.33999(13) 0.9106(4) 0.7531(3) 0.0268(7) Uani 1 1 d . . . . .
H2 H 0.3117 0.9793 0.7178 0.032 Uiso 1 1 calc R U . . .
C23 C 0.24174(13) 0.3274(4) 0.8225(3) 0.0309(7) Uani 1 1 d . . . . .
H23 H 0.2368 0.3429 0.9051 0.037 Uiso 1 1 calc R U . . .
C10 C 0.48942(15) -0.0339(4) 0.6370(3) 0.0392(9) Uani 1 1 d . . . . .
H10 H 0.5150 -0.1229 0.6546 0.047 Uiso 1 1 calc R U . . .
C3 C 0.36572(14) 0.9626(4) 0.8563(3) 0.0349(8) Uani 1 1 d . . . . .
H3 H 0.3550 1.0667 0.8915 0.042 Uiso 1 1 calc R U . . .
C9 C 0.48941(13) 0.1120(4) 0.7044(3) 0.0334(7) Uani 1 1 d . . . . .
H9 H 0.5149 0.1250 0.7688 0.040 Uiso 1 1 calc R U . . .
C22 C 0.19790(13) 0.2652(4) 0.7547(3) 0.0323(7) Uani 1 1 d . . . . .
H22 H 0.1625 0.2374 0.7898 0.039 Uiso 1 1 calc R U . . .
C21 C 0.20635(13) 0.2440(4) 0.6348(3) 0.0324(7) Uani 1 1 d . . . . .
H21 H 0.1772 0.1990 0.5863 0.039 Uiso 1 1 calc R U . . .

loop_
_atom_site_aniso_label
_atom_site_aniso_U_11
_atom_site_aniso_U_22
_atom_site_aniso_U_33
_atom_site_aniso_U_23
_atom_site_aniso_U_13
_atom_site_aniso_U_12
Fe1 0.01383(17) 0.01899(17) 0.01472(17) -0.00141(18) -0.00015(18) -0.00116(13)
S2 0.0171(3) 0.0253(4) 0.0179(3) -0.0038(3) 0.0026(3) -0.0047(3)
S1 0.0197(3) 0.0241(3) 0.0170(3) 0.0007(3) -0.0028(3) 0.0044(2)
N3 0.0180(12) 0.0209(11) 0.0179(12) -0.0031(10) 0.0002(10) -0.0006(9)
N4 0.0173(12) 0.0216(12) 0.0187(12) 0.0028(10) 0.0006(9) 0.0003(10)
N1 0.0135(11) 0.0196(12) 0.0183(11) 0.0013(10) 0.0008(9) -0.0019(9)
N2 0.0184(11) 0.0204(10) 0.0254(15) 0.0010(10) 0.0065(10) -0.0020(9)
C6 0.0192(14) 0.0214(14) 0.0159(14) -0.0008(11) 0.0013(10) -0.0031(11)
C20 0.0174(13) 0.0266(13) 0.0228(18) 0.0006(11) 0.0003(11) -0.0056(10)
C1 0.0199(13) 0.0218(13) 0.0157(13) 0.0015(11) 0.0052(11) -0.0032(11)
C7 0.0180(14) 0.0269(15) 0.0209(14) 0.0008(12) -0.0044(11) 0.0000(12)
C14 0.0247(15) 0.0337(17) 0.0217(16) -0.0025(12) 0.0049(12) 0.0001(13)
C11 0.0373(17) 0.0191(13) 0.047(2) -0.0008(15) 0.0176(17) 0.0004(12)
C5 0.0286(16) 0.0308(16) 0.0221(16) 0.0005(12) -0.0061(12) -0.0046(12)
C4 0.0448(19) 0.0367(17) 0.0215(16) -0.0091(14) -0.0030(15) -0.0092(15)
C18 0.0212(14) 0.0212(14) 0.0180(14) -0.0031(11) 0.0005(11) -0.0004(11)
C15 0.0329(17) 0.0455(17) 0.0168(18) -0.0037(13) 0.0024(12) 0.0063(14)
C8 0.0190(14) 0.0256(14) 0.0263(16) 0.0044(12) 0.0039(12) 0.0002(11)
C24 0.0269(16) 0.0266(15) 0.0215(15) 0.0020(12) 0.0018(12) -0.0024(13)
C13 0.0187(14) 0.0220(14) 0.0188(15) -0.0027(11) -0.0004(11) 0.0033(11)
C19 0.0198(15) 0.0314(16) 0.0264(16) -0.0052(13) -0.0030(13) -0.0068(12)
C17 0.0243(15) 0.0314(16) 0.0259(16) -0.0053(13) -0.0027(12) -0.0015(12)
C16 0.0347(18) 0.0408(17) 0.0204(15) -0.0104(13) -0.0037(13) 0.0010(15)
C12 0.0314(17) 0.0214(15) 0.0357(17) -0.0024(12) 0.0093(13) -0.0054(12)
C2 0.0288(17) 0.0223(15) 0.0292(17) 0.0003(12) 0.0050(13) 0.0019(12)
C23 0.0316(17) 0.0364(17) 0.0247(15) 0.0044(13) 0.0085(13) -0.0044(14)
C10 0.037(2) 0.0244(16) 0.056(2) 0.0113(15) 0.0194(17) 0.0122(14)
C3 0.044(2) 0.0274(16) 0.0330(19) -0.0127(14) 0.0069(15) -0.0012(14)
C9 0.0258(15) 0.0347(16) 0.0397(19) 0.0091(15) 0.0023(14) 0.0084(13)
C22 0.0258(17) 0.0357(18) 0.0355(19) 0.0072(14) 0.0107(14) -0.0057(13)
C21 0.0214(16) 0.0390(17) 0.0366(18) 0.0011(14) 0.0016(13) -0.0087(13)

loop_
_atom_type_symbol
_atom_type_description
_atom_type_scat_dispersion_real
_atom_type_scat_dispersion_imag
_atom_type_scat_source
C C 0.0033 0.0016 'International Tables Vol C Tables 4.2.6.8 and 6.1.1.4'
H H 0.0000 0.0000 'International Tables Vol C Tables 4.2.6.8 and 6.1.1.4'
Fe Fe 0.3463 0.8444 'International Tables Vol C Tables 4.2.6.8 and 6.1.1.4'
N N 0.0061 0.0033 'International Tables Vol C Tables 4.2.6.8 and 6.1.1.4'
S S 0.1246 0.1234 'International Tables Vol C Tables 4.2.6.8 and 6.1.1.4'

loop_
_geom_angle_atom_site_label_1
_geom_angle_atom_site_label_2
_geom_angle_atom_site_label_3
_geom_angle
_geom_angle_site_symmetry_1
_geom_angle_site_symmetry_3
_geom_angle_publ_flag
S1 Fe1 S2 91.13(3) . . ?
N3 Fe1 S2 86.03(8) . . ?
N3 Fe1 S1 96.18(7) . . ?
N3 Fe1 N4 81.51(11) . . ?
N3 Fe1 N1 175.21(10) . . ?
N3 Fe1 N2 96.42(10) . . ?
N4 Fe1 S2 167.07(7) . . ?
N4 Fe1 S1 86.81(7) . . ?
N4 Fe1 N2 96.00(9) . . ?
N1 Fe1 S2 98.28(7) . . ?
N1 Fe1 S1 85.87(7) . . ?
N1 Fe1 N4 94.30(10) . . ?
N1 Fe1 N2 81.64(9) . . ?
N2 Fe1 S2 88.79(7) . . ?
N2 Fe1 S1 167.36(7) . . ?
C13 S2 Fe1 97.22(10) . . ?
C1 S1 Fe1 97.13(9) . . ?
C18 N3 Fe1 121.69(17) . . ?
C19 N3 Fe1 116.3(2) . . ?
C19 N3 C18 122.0(2) . . ?
C20 N4 Fe1 113.71(18) . . ?
C24 N4 Fe1 128.2(2) . . ?
C24 N4 C20 117.5(2) . . ?
C6 N1 Fe1 121.44(18) . . ?
C7 N1 Fe1 116.30(19) . . ?
C7 N1 C6 122.0(2) . . ?
C8 N2 Fe1 113.03(18) . . ?
C12 N2 Fe1 129.3(2) . . ?
C12 N2 C8 117.6(3) . . ?
C1 C6 N1 115.2(2) . . ?
C5 C6 N1 124.1(3) . . ?
C5 C6 C1 120.7(3) . . ?
N4 C20 C19 112.7(2) . . ?
N4 C20 C21 122.3(3) . . ?
C21 C20 C19 125.0(3) . . ?
C6 C1 S1 119.6(2) . . ?
C2 C1 S1 122.0(2) . . ?
C2 C1 C6 118.3(3) . . ?
N1 C7 H7 122.3 . . ?
N1 C7 C8 115.4(3) . . ?
C8 C7 H7 122.3 . . ?
C15 C14 H14 119.6 . . ?
C15 C14 C13 120.7(3) . . ?
C13 C14 H14 119.6 . . ?
C12 C11 H11 120.4 . . ?
C10 C11 H11 120.4 . . ?
C10 C11 C12 119.3(3) . . ?
C6 C5 H5 120.3 . . ?
C4 C5 C6 119.5(3) . . ?
C4 C5 H5 120.3 . . ?
C5 C4 H4 119.8 . . ?
C5 C4 C3 120.5(3) . . ?
C3 C4 H4 119.8 . . ?
C13 C18 N3 115.4(2) . . ?
C17 C18 N3 124.1(2) . . ?
C17 C18 C13 120.5(3) . . ?
C14 C15 H15 119.7 . . ?
C14 C15 C16 120.6(3) . . ?
C16 C15 H15 119.7 . . ?
N2 C8 C7 113.6(2) . . ?
N2 C8 C9 122.7(3) . . ?
C9 C8 C7 123.7(3) . . ?
N4 C24 H24 118.6 . . ?
N4 C24 C23 122.7(3) . . ?
C23 C24 H24 118.6 . . ?
C14 C13 S2 123.0(2) . . ?
C14 C13 C18 117.8(3) . . ?
C18 C13 S2 119.2(2) . . ?
N3 C19 C20 115.5(3) . . ?
N3 C19 H19 122.3 . . ?
C20 C19 H19 122.3 . . ?
C18 C17 H17 119.7 . . ?
C16 C17 C18 120.5(3) . . ?
C16 C17 H17 119.7 . . ?
C15 C16 H16 120.1 . . ?
C17 C16 C15 119.9(3) . . ?
C17 C16 H16 120.1 . . ?
N2 C12 C11 122.8(3) . . ?
N2 C12 H12 118.6 . . ?
C11 C12 H12 118.6 . . ?
C1 C2 H2 119.6 . . ?
C3 C2 C1 120.8(3) . . ?
C3 C2 H2 119.6 . . ?
C24 C23 H23 120.1 . . ?
C22 C23 C24 119.8(3) . . ?
C22 C23 H23 120.1 . . ?
C11 C10 H10 120.3 . . ?
C11 C10 C9 119.4(3) . . ?
C9 C10 H10 120.3 . . ?
C4 C3 H3 119.9 . . ?
C2 C3 C4 120.3(3) . . ?
C2 C3 H3 119.9 . . ?
C8 C9 H9 120.9 . . ?
C10 C9 C8 118.3(3) . . ?
C10 C9 H9 120.9 . . ?
C23 C22 H22 120.6 . . ?
C23 C22 C21 118.9(3) . . ?
C21 C22 H22 120.6 . . ?
C20 C21 H21 120.6 . . ?
C22 C21 C20 118.8(3) . . ?
C22 C21 H21 120.6 . . ?

loop_
_geom_bond_atom_site_label_1
_geom_bond_atom_site_label_2
_geom_bond_distance
_geom_bond_site_symmetry_2
_geom_bond_publ_flag
Fe1 S2 2.3017(10) . ?
Fe1 S1 2.2921(9) . ?
Fe1 N3 1.914(2) . ?
Fe1 N4 1.959(2) . ?
Fe1 N1 1.916(2) . ?
Fe1 N2 1.975(2) . ?
S2 C13 1.750(3) . ?
S1 C1 1.738(3) . ?
N3 C18 1.427(4) . ?
N3 C19 1.304(4) . ?
N4 C20 1.366(3) . ?
N4 C24 1.343(4) . ?
N1 C6 1.423(4) . ?
N1 C7 1.309(4) . ?
N2 C8 1.364(4) . ?
N2 C12 1.338(4) . ?
C6 C1 1.406(4) . ?
C6 C5 1.404(4) . ?
C20 C19 1.438(4) . ?
C20 C21 1.397(4) . ?
C1 C2 1.404(4) . ?
C7 H7 0.9500 . ?
C7 C8 1.436(4) . ?
C14 H14 0.9500 . ?
C14 C15 1.386(4) . ?
C14 C13 1.403(4) . ?
C11 H11 0.9500 . ?
C11 C12 1.389(4) . ?
C11 C10 1.379(5) . ?
C5 H5 0.9500 . ?
C5 C4 1.381(4) . ?
C4 H4 0.9500 . ?
C4 C3 1.392(5) . ?
C18 C13 1.415(4) . ?
C18 C17 1.394(4) . ?
C15 H15 0.9500 . ?
C15 C16 1.389(5) . ?
C8 C9 1.396(4) . ?
C24 H24 0.9500 . ?
C24 C23 1.381(4) . ?
C19 H19 0.9500 . ?
C17 H17 0.9500 . ?
C17 C16 1.372(4) . ?
C16 H16 0.9500 . ?
C12 H12 0.9500 . ?
C2 H2 0.9500 . ?
C2 C3 1.380(5) . ?
C23 H23 0.9500 . ?
C23 C22 1.379(5) . ?
C10 H10 0.9500 . ?
C10 C9 1.385(5) . ?
C3 H3 0.9500 . ?
C9 H9 0.9500 . ?
C22 H22 0.9500 . ?
C22 C21 1.383(4) . ?
C21 H21 0.9500 . ?

loop_
_geom_torsion_atom_site_label_1
_geom_torsion_atom_site_label_2
_geom_torsion_atom_site_label_3
_geom_torsion_atom_site_label_4
_geom_torsion
_geom_torsion_site_symmetry_1
_geom_torsion_site_symmetry_2
_geom_torsion_site_symmetry_3
_geom_torsion_site_symmetry_4
_geom_torsion_publ_flag
Fe1 S2 C13 C14 -177.3(2) . . . . ?
Fe1 S2 C13 C18 5.6(2) . . . . ?
Fe1 S1 C1 C6 7.8(2) . . . . ?
Fe1 S1 C1 C2 -174.5(2) . . . . ?
Fe1 N3 C18 C13 -4.6(3) . . . . ?
Fe1 N3 C18 C17 175.1(2) . . . . ?
Fe1 N3 C19 C20 -0.8(3) . . . . ?
Fe1 N4 C20 C19 5.3(3) . . . . ?
Fe1 N4 C20 C21 -173.0(2) . . . . ?
Fe1 N4 C24 C23 170.2(2) . . . . ?
Fe1 N1 C6 C1 -4.0(3) . . . . ?
Fe1 N1 C6 C5 174.6(2) . . . . ?
Fe1 N1 C7 C8 2.2(3) . . . . ?
Fe1 N2 C8 C7 3.0(3) . . . . ?
Fe1 N2 C8 C9 -178.0(2) . . . . ?
Fe1 N2 C12 C11 177.6(2) . . . . ?
S1 C1 C2 C3 -177.6(2) . . . . ?
N3 C18 C13 S2 -1.8(3) . . . . ?
N3 C18 C13 C14 -179.1(2) . . . . ?
N3 C18 C17 C16 179.9(3) . . . . ?
N4 C20 C19 N3 -3.1(4) . . . . ?
N4 C20 C21 C22 1.9(5) . . . . ?
N4 C24 C23 C22 1.0(5) . . . . ?
N1 C6 C1 S1 -3.9(3) . . . . ?
N1 C6 C1 C2 178.3(2) . . . . ?
N1 C6 C5 C4 -178.2(3) . . . . ?
N1 C7 C8 N2 -3.4(4) . . . . ?
N1 C7 C8 C9 177.6(3) . . . . ?
N2 C8 C9 C10 -0.1(4) . . . . ?
C6 N1 C7 C8 176.4(2) . . . . ?
C6 C1 C2 C3 0.2(4) . . . . ?
C6 C5 C4 C3 -0.1(5) . . . . ?
C20 N4 C24 C23 -0.5(4) . . . . ?
C1 C6 C5 C4 0.3(4) . . . . ?
C1 C2 C3 C4 0.0(5) . . . . ?
C7 N1 C6 C1 -177.9(2) . . . . ?
C7 N1 C6 C5 0.7(4) . . . . ?
C7 C8 C9 C10 178.8(3) . . . . ?
C14 C15 C16 C17 0.5(5) . . . . ?
C11 C10 C9 C8 0.0(5) . . . . ?
C5 C6 C1 S1 177.5(2) . . . . ?
C5 C6 C1 C2 -0.3(4) . . . . ?
C5 C4 C3 C2 0.0(5) . . . . ?
C18 N3 C19 C20 179.0(2) . . . . ?
C18 C17 C16 C15 -0.5(5) . . . . ?
C15 C14 C13 S2 -178.4(2) . . . . ?
C15 C14 C13 C18 -1.2(4) . . . . ?
C8 N2 C12 C11 -0.3(4) . . . . ?
C24 N4 C20 C19 177.4(3) . . . . ?
C24 N4 C20 C21 -1.0(4) . . . . ?
C24 C23 C22 C21 0.0(5) . . . . ?
C13 C14 C15 C16 0.4(5) . . . . ?
C13 C18 C17 C16 -0.4(4) . . . . ?
C19 N3 C18 C13 175.6(3) . . . . ?
C19 N3 C18 C17 -4.7(4) . . . . ?
C19 C20 C21 C22 -176.2(3) . . . . ?
C17 C18 C13 S2 178.5(2) . . . . ?
C17 C18 C13 C14 1.2(4) . . . . ?
C12 N2 C8 C7 -178.8(2) . . . . ?
C12 N2 C8 C9 0.3(4) . . . . ?
C12 C11 C10 C9 0.0(5) . . . . ?
C23 C22 C21 C20 -1.4(5) . . . . ?
C10 C11 C12 N2 0.2(5) . . . . ?
C21 C20 C19 N3 175.2(3) . . . . ?
